data_7038650
loop_
_publ_author_name
'Kim, Yonghwi'
'Haldar, Ritesh'
'Kim, Hyunuk'
'Koo, Jaehyoung'
'Kim, Kimoon'

_publ_section_title
;
 The guest-dependent thermal response of the flexible MOF
 Zn2(BDC)2(DABCO).
;
_journal_issue 10
_journal_name_full 'Dalton transactions (Cambridge, England : 2003)'
_journal_page_first 4187
_journal_page_last 4192
_journal_paper_doi 10.1039/c5dt03710g
_journal_volume 45
_journal_year 2016
_chemical_formula_sum 'C34 H48 N6 O12 Zn2'
_chemical_formula_weight 863.52
_chemical_name_common '[Zn2(BDC)2(DABCO)],4DMF'
_chemical_name_systematic
; 
 ? 
;
_space_group_crystal_system tetragonal
_space_group_IT_number 140
_space_group_name_Hall '-I 4 2c'
_space_group_name_H-M_alt 'I 4/m c m'
_symmetry_space_group_name_Hall '-I 4 2c'
_symmetry_space_group_name_H-M 'I 4/m c m'
_atom_sites_solution_hydrogens geom
_audit_creation_method SHELXL-2014
_audit_update_record
;
2015-10-14 deposited with the CCDC.
2015-10-15 downloaded from the CCDC.
;
_cell_angle_alpha 90
_cell_angle_beta 90
_cell_angle_gamma 90
_cell_formula_units_Z 4
_cell_length_a 15.0624(12)
_cell_length_b 15.0624(12)
_cell_length_c 19.2541(17)
_cell_measurement_reflns_used 4615
_cell_measurement_temperature 298(2)
_cell_measurement_theta_max 32.62
_cell_measurement_theta_min 2.85
_cell_volume 4368.3(6)
_computing_cell_refinement 'Bruker SAINT'
_computing_data_collection 'Bruker APEX2'
_computing_data_reduction 'Bruker SAINT'
_computing_molecular_graphics 'Bruker SHELXTL'
_computing_publication_material 'Bruker SHELXTL'
_computing_structure_refinement 'SHELXL-2014 (Sheldrick, 2014)'
_computing_structure_solution 'SHELXS-97 (Sheldrick 2008)'
_diffrn_ambient_temperature 298(2)
_diffrn_measured_fraction_theta_full 0.997
_diffrn_measured_fraction_theta_max 0.998
_diffrn_measurement_device_type 'Bruker APEX-II CCD'
_diffrn_measurement_method '\f and \w scans'
_diffrn_radiation_type MoK\a
_diffrn_radiation_wavelength 0.71073
_diffrn_reflns_av_R_equivalents 0.0334
_diffrn_reflns_av_unetI/netI 0.0237
_diffrn_reflns_laue_measured_fraction_full 0.997
_diffrn_reflns_laue_measured_fraction_max 0.998
_diffrn_reflns_limit_h_max 16
_diffrn_reflns_limit_h_min -21
_diffrn_reflns_limit_k_max 21
_diffrn_reflns_limit_k_min -14
_diffrn_reflns_limit_l_max 27
_diffrn_reflns_limit_l_min -25
_diffrn_reflns_number 12202
_diffrn_reflns_point_group_measured_fraction_full 0.997
_diffrn_reflns_point_group_measured_fraction_max 0.998
_diffrn_reflns_theta_full 25.242
_diffrn_reflns_theta_max 30.507
_diffrn_reflns_theta_min 2.705
_exptl_absorpt_coefficient_mu 1.158
_exptl_absorpt_correction_T_max 0.7475
_exptl_absorpt_correction_T_min 0.6059
_exptl_absorpt_correction_type multi-scan
_exptl_absorpt_process_details SADABS
_exptl_crystal_colour colorless
_exptl_crystal_density_diffrn 1.313
_exptl_crystal_description block
_exptl_crystal_F_000 1800
_exptl_crystal_size_max 0.220
_exptl_crystal_size_mid 0.200
_exptl_crystal_size_min 0.160
_refine_diff_density_max 0.592
_refine_diff_density_min -0.559
_refine_diff_density_rms 0.086
_refine_ls_extinction_method none
_refine_ls_goodness_of_fit_ref 1.042
_refine_ls_hydrogen_treatment constr
_refine_ls_matrix_type full
_refine_ls_number_parameters 85
_refine_ls_number_reflns 1808
_refine_ls_number_restraints 6
_refine_ls_restrained_S_all 1.048
_refine_ls_R_factor_all 0.0626
_refine_ls_R_factor_gt 0.0396
_refine_ls_shift/su_max 0.000
_refine_ls_shift/su_mean 0.000
_refine_ls_structure_factor_coef Fsqd
_refine_ls_weighting_details 'w=1/[\s^2^(Fo^2^)+(0.0704P)^2^+6.9753P] where P=(Fo^2^+2Fc^2^)/3'
_refine_ls_weighting_scheme calc
_refine_ls_wR_factor_gt 0.1093
_refine_ls_wR_factor_ref 0.1340
_reflns_Friedel_coverage 0.000
_reflns_number_gt 1238
_reflns_number_total 1808
_reflns_threshold_expression 'I > 2\s(I)'
_cod_data_source_file c5dt03710g2.cif
_cod_data_source_block DMOF-DMF-298K
_cod_original_cell_volume 4368.3(8)
_cod_database_code 7038650
_shelx_space_group_comment
; 
The symmetry employed for this shelxl refinement is uniquely defined 
by the following loop, which should always be used as a source of 
symmetry information in preference to the above space-group names. 
They are only intended as comments. 
;
_shelx_estimated_absorpt_t_min 0.785
_shelx_estimated_absorpt_t_max 0.836
_shelxl_version_number 2014-3

loop_
_space_group_symop_operation_xyz
'x, y, z'
'-x, -y, z'
'-y, x, z'
'y, -x, z'
'-x, y, -z+1/2'
'x, -y, -z+1/2'
'y, x, -z+1/2'
'-y, -x, -z+1/2'
'x+1/2, y+1/2, z+1/2'
'-x+1/2, -y+1/2, z+1/2'
'-y+1/2, x+1/2, z+1/2'
'y+1/2, -x+1/2, z+1/2'
'-x+1/2, y+1/2, -z+1'
'x+1/2, -y+1/2, -z+1'
'y+1/2, x+1/2, -z+1'
'-y+1/2, -x+1/2, -z+1'
'-x, -y, -z'
'x, y, -z'
'y, -x, -z'
'-y, x, -z'
'x, -y, z-1/2'
'-x, y, z-1/2'
'-y, -x, z-1/2'
'y, x, z-1/2'
'-x+1/2, -y+1/2, -z+1/2'
'x+1/2, y+1/2, -z+1/2'
'y+1/2, -x+1/2, -z+1/2'
'-y+1/2, x+1/2, -z+1/2'
'x+1/2, -y+1/2, z'
'-x+1/2, y+1/2, z'
'-y+1/2, -x+1/2, z'
'y+1/2, x+1/2, z'

loop_
_atom_site_label
_atom_site_type_symbol
_atom_site_fract_x
_atom_site_fract_y
_atom_site_fract_z
_atom_site_U_iso_or_equiv
_atom_site_adp_type
_atom_site_occupancy
_atom_site_site_symmetry_order
_atom_site_calc_flag
_atom_site_refinement_flags_posn
_atom_site_refinement_flags_adp
_atom_site_refinement_flags_occupancy
Zn1 Zn 0.0000 0.0000 0.07664(2) 0.02364(16) Uani 1 4 d S T P
N1 N 0.0000 0.0000 0.18290(16) 0.0239(6) Uani 1 4 d S T P
O1 O -0.05593(14) 0.12067(12) 0.05772(10) 0.0511(5) Uani 1 1 d . . .
C1 C -0.0790(2) 0.1507(2) 0.0000 0.0356(6) Uani 1 2 d S T P
C2 C -0.1409(2) 0.2286(2) 0.0000 0.0343(6) Uani 1 2 d S T P
C3 C -0.17197(18) 0.26332(18) 0.06200(12) 0.0462(6) Uani 1 1 d . . .
H3 H -0.1490 0.2429 0.1039 0.055 Uiso 1 1 calc R U .
C4 C -0.044(2) 0.0778(15) 0.2110(4) 0.093(7) Uani 0.375 1 d . . P
H4A H -0.0939 0.0953 0.1823 0.112 Uiso 0.375 1 calc R U P
H4B H -0.0031 0.1274 0.2149 0.112 Uiso 0.375 1 calc R U P
C5 C -0.0842(10) 0.027(3) 0.2089(4) 0.108(8) Uani 0.375 1 d . . P
O1S O -0.2720(13) 0.1100(13) 0.2396(10) 0.353(14) Uani 0.5 1 d D . P
N1S N -0.3657(5) 0.1343(5) 0.1546(6) 0.175(4) Uani 1 2 d DS T P
C1S C -0.3383(9) 0.1617(9) 0.2160(7) 0.319(14) Uani 1 2 d DS T P
H1S H -0.3616 0.2102 0.2398 0.383 Uiso 0.5 1 calc R U P
C2S C -0.3210(8) 0.0640(7) 0.1192(7) 0.325(9) Uani 1 1 d D . .
H2S1 H -0.3498 0.0529 0.0756 0.488 Uiso 1 1 calc R U .
H2S2 H -0.2604 0.0807 0.1110 0.488 Uiso 1 1 calc R U .
H2S3 H -0.3227 0.0113 0.1471 0.488 Uiso 1 1 calc R U .

loop_
_atom_site_aniso_label
_atom_site_aniso_U_11
_atom_site_aniso_U_22
_atom_site_aniso_U_33
_atom_site_aniso_U_23
_atom_site_aniso_U_13
_atom_site_aniso_U_12
Zn1 0.02744(19) 0.02744(19) 0.0160(2) 0.000 0.000 0.000
N1 0.0280(9) 0.0280(9) 0.0158(13) 0.000 0.000 0.000
O1 0.0710(14) 0.0401(10) 0.0422(9) -0.0007(8) -0.0096(9) 0.0220(10)
C1 0.0378(16) 0.0325(15) 0.0365(15) 0.000 0.000 0.0077(12)
C2 0.0384(15) 0.0335(14) 0.0311(14) 0.000 0.000 0.0110(12)
C3 0.0574(15) 0.0537(15) 0.0274(10) 0.0001(11) -0.0055(11) 0.0235(12)
C4 0.186(17) 0.076(8) 0.017(4) -0.016(6) -0.035(9) 0.088(11)
C5 0.038(5) 0.27(2) 0.019(5) -0.056(12) -0.008(4) 0.062(9)
O1S 0.33(3) 0.40(3) 0.32(2) 0.012(19) -0.101(17) 0.16(2)
N1S 0.153(5) 0.153(5) 0.218(10) 0.005(6) 0.005(6) 0.023(6)
C1S 0.39(2) 0.39(2) 0.170(17) 0.013(16) 0.013(16) 0.04(3)
C2S 0.211(12) 0.212(12) 0.55(2) -0.175(15) -0.034(13) 0.076(9)

loop_
_atom_type_symbol
_atom_type_description
_atom_type_scat_dispersion_real
_atom_type_scat_dispersion_imag
_atom_type_scat_source
C C 0.0033 0.0016 'International Tables Vol C Tables 4.2.6.8 and 6.1.1.4'
H H 0.0000 0.0000 'International Tables Vol C Tables 4.2.6.8 and 6.1.1.4'
N N 0.0061 0.0033 'International Tables Vol C Tables 4.2.6.8 and 6.1.1.4'
O O 0.0106 0.0060 'International Tables Vol C Tables 4.2.6.8 and 6.1.1.4'
Zn Zn 0.2839 1.4301 'International Tables Vol C Tables 4.2.6.8 and 6.1.1.4'

loop_
_geom_angle_atom_site_label_1
_geom_angle_atom_site_label_2
_geom_angle_atom_site_label_3
_geom_angle
_geom_angle_site_symmetry_1
_geom_angle_site_symmetry_3
O1 Zn1 O1 159.39(11) 3 4
O1 Zn1 O1 88.167(19) 3 2
O1 Zn1 O1 88.167(19) 4 2
O1 Zn1 O1 88.167(19) 3 .
O1 Zn1 O1 88.166(19) 4 .
O1 Zn1 O1 159.39(11) 2 .
O1 Zn1 N1 100.30(5) 3 .
O1 Zn1 N1 100.30(5) 4 .
O1 Zn1 N1 100.30(5) 2 .
O1 Zn1 N1 100.30(5) . .
O1 Zn1 Zn1 79.70(5) 3 17
O1 Zn1 Zn1 79.70(5) 4 17
O1 Zn1 Zn1 79.70(5) 2 17
O1 Zn1 Zn1 79.70(5) . 17
N1 Zn1 Zn1 180.0 . 17
C5 N1 C5 82.9(3) 2 4
C5 N1 C5 82.9(2) 2 3
C5 N1 C5 138.7(8) 4 3
C5 N1 C5 138.7(8) 2 .
C5 N1 C5 82.9(2) 4 .
C5 N1 C5 82.9(3) 3 .
C5 N1 C4 43.7(8) 2 4
C5 N1 C4 39.9(8) 4 4
C5 N1 C4 120.3(7) 3 4
C5 N1 C4 117.4(7) . 4
C5 N1 C4 117.4(7) 2 3
C5 N1 C4 120.3(7) 4 3
C5 N1 C4 39.9(8) 3 3
C5 N1 C4 43.7(8) . 3
C4 N1 C4 136.2(7) 4 3
C5 N1 C4 120.3(7) 2 .
C5 N1 C4 43.7(8) 4 .
C5 N1 C4 117.4(7) 3 .
C5 N1 C4 39.9(8) . .
C4 N1 C4 82.0(2) 4 .
C4 N1 C4 82.0(2) 3 .
C5 N1 C4 39.9(8) 2 2
C5 N1 C4 117.4(7) 4 2
C5 N1 C4 43.7(8) 3 2
C5 N1 C4 120.3(7) . 2
C4 N1 C4 82.0(2) 4 2
C4 N1 C4 82.0(2) 3 2
C4 N1 C4 136.2(7) . 2
C5 N1 Zn1 110.6(4) 2 .
C5 N1 Zn1 110.6(4) 4 .
C5 N1 Zn1 110.6(4) 3 .
C5 N1 Zn1 110.6(4) . .
C4 N1 Zn1 111.9(4) 4 .
C4 N1 Zn1 111.9(4) 3 .
C4 N1 Zn1 111.9(4) . .
C4 N1 Zn1 111.9(4) 2 .
C1 O1 Zn1 126.70(18) . .
O1 C1 O1 125.6(3) . 18
O1 C1 C2 117.18(15) . .
O1 C1 C2 117.18(15) 18 .
C3 C2 C3 119.1(3) 18 .
C3 C2 C1 120.40(14) 18 .
C3 C2 C1 120.40(14) . .
C3 C3 C2 120.40(14) 32_455 .
N1 C4 C4 103.2(17) . 8
N1 C4 C4 88.7(19) . 5
C4 C4 C4 61.8(9) 8 5
N1 C5 C5 101(2) . 6
N1 C5 C5 91(2) . 8
C5 C5 C5 59.4(6) 6 8
C1S N1S C2S 120.8(5) . .
C1S N1S C2S 120.8(5) . 32_455
C2S N1S C2S 118.1(11) . 32_455
N1S C1S O1S 110.7(9) . .

loop_
_geom_bond_atom_site_label_1
_geom_bond_atom_site_label_2
_geom_bond_distance
_geom_bond_site_symmetry_2
Zn1 O1 2.0361(17) 3
Zn1 O1 2.0361(17) 4
Zn1 O1 2.0361(17) 2
Zn1 O1 2.0362(17) .
Zn1 N1 2.046(3) .
Zn1 Zn1 2.9512(8) 17
N1 C5 1.421(9) 2
N1 C5 1.421(9) 4
N1 C5 1.421(9) 3
N1 C5 1.421(9) .
N1 C4 1.452(10) 4
N1 C4 1.452(10) 3
N1 C4 1.452(10) .
N1 C4 1.452(10) 2
O1 C1 1.249(2) .
C1 O1 1.249(2) 18
C1 C2 1.498(4) .
C2 C3 1.385(3) 18
C2 C3 1.385(3) .
C3 C3 1.378(5) 32_455
C4 C4 1.67(4) 8
C4 C4 2.00(5) 5
C5 C5 1.77(5) 6
C5 C5 2.00(5) 8
O1S C1S 1.345(8) .
N1S C1S 1.319(8) .
N1S C2S 1.428(6) .
N1S C2S 1.428(6) 32_455
